data_4003121
loop_
_publ_author_name
'Liu, Mei'
'Zhao, Jiangtao'
'Luo, Zhenlin'
'Sun, Zhihu'
'Pan, Nan'
'Ding, Huaiyi'
'Wang, Xiaoping'

_publ_section_title
;
 Unveiling Solvent-Related Effect on Phase Transformations in CsBr--PbBr2
 System: Coordination and Ratio of Precursors
;
_journal_issue 17
_journal_name_full 'Chemistry of Materials'
_journal_page_first 5846
_journal_paper_doi 10.1021/acs.chemmater.8b00537
_journal_volume 30
_journal_year 2018
_chemical_formula_sum 'C3 H7 Br2 N O Pb'
_chemical_formula_weight 440.11
_space_group_crystal_system monoclinic
_space_group_IT_number 14
_space_group_name_Hall '-P 2yn'
_space_group_name_H-M_alt 'P 1 21/n 1'
_atom_sites_solution_hydrogens geom
_audit_creation_method SHELXL-2013
_cell_angle_alpha 90
_cell_angle_beta 93.576(5)
_cell_angle_gamma 90
_cell_formula_units_Z 4
_cell_length_a 4.3483(2)
_cell_length_b 17.6677(12)
_cell_length_c 11.4806(7)
_cell_measurement_reflns_used 1737
_cell_measurement_temperature 293(2)
_cell_measurement_theta_max 27.9520
_cell_measurement_theta_min 3.7460
_cell_volume 880.27(9)
_computing_cell_refinement 'CrysAlisPro (Agilent Technologies)'
_computing_data_collection 'CrysAlisPro (Agilent Technologies)'
_computing_data_reduction 'CrysAlisPro (Agilent Technologies)'
_computing_molecular_graphics 'Ortep-3 (L. J. Farrugia, 2001)'
_computing_publication_material SHELXL-2013
_computing_structure_refinement 'SHELXL-2013 (Sheldrick, 2013)'
_computing_structure_solution 'SHELXS-97 (Sheldrick, 1997)'
_diffrn_ambient_temperature 293(2)
_diffrn_detector_area_resol_mean 15.9149
_diffrn_measured_fraction_theta_full 0.999
_diffrn_measured_fraction_theta_max 0.938
_diffrn_measurement_device_type 'Gemini S Ultra, Agilent Technologies'
_diffrn_measurement_method '\w scans'
_diffrn_radiation_source 'Enhance (Mo) X-ray Source'
_diffrn_radiation_type MoK\a
_diffrn_radiation_wavelength 0.71073
_diffrn_reflns_av_R_equivalents 0.0593
_diffrn_reflns_av_unetI/netI 0.1013
_diffrn_reflns_Laue_measured_fraction_full 0.999
_diffrn_reflns_Laue_measured_fraction_max 0.938
_diffrn_reflns_limit_h_max 7
_diffrn_reflns_limit_h_min -6
_diffrn_reflns_limit_k_max 19
_diffrn_reflns_limit_k_min -29
_diffrn_reflns_limit_l_max 19
_diffrn_reflns_limit_l_min -18
_diffrn_reflns_number 8975
_diffrn_reflns_point_group_measured_fraction_full 0.999
_diffrn_reflns_point_group_measured_fraction_max 0.938
_diffrn_reflns_theta_full 30.000
_diffrn_reflns_theta_max 37.613
_diffrn_reflns_theta_min 3.556
_exptl_absorpt_coefficient_mu 28.169
_exptl_absorpt_correction_T_max 1.00000
_exptl_absorpt_correction_T_min 0.33941
_exptl_absorpt_correction_type multi-scan
_exptl_absorpt_process_details
;
CrysAlisPro 1.171.38.46 (Rigaku Oxford Diffraction, 2015)
Empirical absorption correction using spherical harmonics,
 implemented in SCALE3 ABSPACK scaling algorithm.
;
_exptl_crystal_colour colorless
_exptl_crystal_density_diffrn 3.321
_exptl_crystal_description block
_exptl_crystal_F_000 768
_exptl_crystal_size_max 0.150
_exptl_crystal_size_mid 0.130
_exptl_crystal_size_min 0.100
_refine_diff_density_max 2.383
_refine_diff_density_min -2.925
_refine_diff_density_rms 0.326
_refine_ls_extinction_coef 0.0100(4)
_refine_ls_extinction_expression Fc^*^=kFc[1+0.001xFc^2^\l^3^/sin(2\q)]^-1/4^
_refine_ls_extinction_method SHELXL
_refine_ls_goodness_of_fit_ref 0.990
_refine_ls_hydrogen_treatment constr
_refine_ls_matrix_type full
_refine_ls_number_parameters 76
_refine_ls_number_reflns 4394
_refine_ls_number_restraints 0
_refine_ls_restrained_S_all 0.990
_refine_ls_R_factor_all 0.1239
_refine_ls_R_factor_gt 0.0624
_refine_ls_shift/su_max 0.007
_refine_ls_shift/su_mean 0.000
_refine_ls_structure_factor_coef Fsqd
_refine_ls_weighting_details 'w=1/[\s^2^(Fo^2^)+(0.0344P)^2^] where P=(Fo^2^+2Fc^2^)/3'
_refine_ls_weighting_scheme calc
_refine_ls_wR_factor_gt 0.0999
_refine_ls_wR_factor_ref 0.1223
_reflns_Friedel_coverage 0.000
_reflns_number_gt 2497
_reflns_number_total 4394
_reflns_threshold_expression 'I > 2\s(I)'
_cod_data_source_file cm8b00537_si_002.cif
_cod_data_source_block shelxl
_cod_original_sg_symbol_H-M 'P 21/n'
_cod_database_code 4003121
_shelx_space_group_comment
;
The symmetry employed for this shelxl refinement is uniquely defined
by the following loop, which should always be used as a source of
symmetry information in preference to the above space-group names.
They are only intended as comments.
;
_shelx_estimated_absorpt_t_min 0.101
_shelx_estimated_absorpt_t_max 0.165
_shelxl_version_number 2013-4

loop_
_space_group_symop_operation_xyz
'x, y, z'
'-x+1/2, y+1/2, -z+1/2'
'-x, -y, -z'
'x-1/2, -y-1/2, z-1/2'

loop_
_atom_site_label
_atom_site_type_symbol
_atom_site_fract_x
_atom_site_fract_y
_atom_site_fract_z
_atom_site_U_iso_or_equiv
_atom_site_adp_type
_atom_site_occupancy
_atom_site_site_symmetry_order
_atom_site_calc_flag
_atom_site_refinement_flags_posn
_atom_site_refinement_flags_adp
Pb1 Pb 0.73239(6) 0.52275(2) 0.32591(3) 0.03388(12) Uani 1 1 d . .
Br1 Br 0.25724(18) 0.60160(5) 0.47096(9) 0.0430(2) Uani 1 1 d . .
Br2 Br 1.2098(2) 0.46089(7) 0.17619(10) 0.0601(3) Uani 1 1 d . .
O1 O 0.6793(16) 0.6365(4) 0.2122(6) 0.0580(18) Uani 1 1 d . .
N1 N 0.3916(17) 0.7017(4) 0.0791(7) 0.0432(17) Uani 1 1 d . .
C2 C 0.557(2) 0.6439(6) 0.1117(9) 0.050(2) Uani 1 1 d . .
H2 H 0.5871 0.6059 0.0575 0.060 Uiso 1 1 calc R U
C1 C 0.322(2) 0.7601(6) 0.1622(9) 0.056(3) Uani 1 1 d . .
H1A H 0.3028 0.7378 0.2376 0.083 Uiso 1 1 calc R U
H1B H 0.1323 0.7846 0.1372 0.083 Uiso 1 1 calc R U
H1C H 0.4856 0.7968 0.1670 0.083 Uiso 1 1 calc R U
C3 C 0.263(2) 0.7100(6) -0.0428(9) 0.060(3) Uani 1 1 d . .
H3A H 0.3571 0.6735 -0.0913 0.089 Uiso 1 1 calc R U
H3B H 0.3047 0.7601 -0.0702 0.089 Uiso 1 1 calc R U
H3C H 0.0446 0.7018 -0.0458 0.089 Uiso 1 1 calc R U

loop_
_atom_site_aniso_label
_atom_site_aniso_U_11
_atom_site_aniso_U_22
_atom_site_aniso_U_33
_atom_site_aniso_U_23
_atom_site_aniso_U_13
_atom_site_aniso_U_12
Pb1 0.02944(16) 0.0394(2) 0.03241(17) 0.00307(15) -0.00161(11) 0.00183(11)
Br1 0.0439(4) 0.0376(5) 0.0472(5) -0.0045(4) 0.0010(4) 0.0005(3)
Br2 0.0447(5) 0.0796(8) 0.0562(6) -0.0341(6) 0.0053(5) -0.0088(5)
O1 0.078(5) 0.045(4) 0.048(4) 0.011(4) -0.015(4) 0.003(3)
N1 0.053(4) 0.036(4) 0.040(4) -0.001(4) 0.003(3) -0.001(3)
C2 0.071(6) 0.038(5) 0.041(5) 0.008(5) -0.002(5) 0.005(5)
C1 0.058(6) 0.057(7) 0.051(6) -0.006(6) -0.001(5) 0.008(5)
C3 0.087(8) 0.051(7) 0.039(5) 0.002(5) -0.010(5) -0.007(5)

loop_
_atom_type_symbol
_atom_type_description
_atom_type_scat_dispersion_real
_atom_type_scat_dispersion_imag
_atom_type_scat_source
Br Br -0.2901 2.4595 'International Tables Vol C Tables 4.2.6.8 and 6.1.1.4'
Pb Pb -3.3944 10.1111 'International Tables Vol C Tables 4.2.6.8 and 6.1.1.4'
C C 0.0033 0.0016 'International Tables Vol C Tables 4.2.6.8 and 6.1.1.4'
H H 0.0000 0.0000 'International Tables Vol C Tables 4.2.6.8 and 6.1.1.4'
N N 0.0061 0.0033 'International Tables Vol C Tables 4.2.6.8 and 6.1.1.4'
O O 0.0106 0.0060 'International Tables Vol C Tables 4.2.6.8 and 6.1.1.4'

loop_
_geom_angle_atom_site_label_1
_geom_angle_atom_site_label_2
_geom_angle_atom_site_label_3
_geom_angle
_geom_angle_site_symmetry_1
_geom_angle_site_symmetry_3
O1 Pb1 Br2 87.10(17) . 1_455
O1 Pb1 Br2 92.31(17) . .
Br2 Pb1 Br2 93.81(3) 1_455 .
O1 Pb1 Br1 82.51(17) . .
Br2 Pb1 Br1 87.96(3) 1_455 .
Br2 Pb1 Br1 174.44(3) . .
O1 Pb1 Br1 87.59(17) . 1_655
Br2 Pb1 Br1 174.55(3) 1_455 1_655
Br2 Pb1 Br1 87.62(3) . 1_655
Br1 Pb1 Br1 90.14(3) . 1_655
O1 Pb1 Br1 165.28(18) . 3_666
Br2 Pb1 Br1 98.31(3) 1_455 3_666
Br2 Pb1 Br1 100.92(3) . 3_666
Br1 Pb1 Br1 84.01(3) . 3_666
Br1 Pb1 Br1 86.57(3) 1_655 3_666
Pb1 Br1 Pb1 90.14(3) . 1_455
Pb1 Br1 Pb1 95.99(3) . 3_666
Pb1 Br1 Pb1 93.43(2) 1_455 3_666
Pb1 Br2 Pb1 93.81(3) 1_655 .
C2 O1 Pb1 127.7(7) . .
C2 N1 C1 120.5(9) . .
C2 N1 C3 121.5(9) . .
C1 N1 C3 118.0(8) . .
O1 C2 N1 123.2(10) . .
O1 C2 H2 118.4 . .
N1 C2 H2 118.4 . .
N1 C1 H1A 109.5 . .
N1 C1 H1B 109.5 . .
H1A C1 H1B 109.5 . .
N1 C1 H1C 109.5 . .
H1A C1 H1C 109.5 . .
H1B C1 H1C 109.5 . .
N1 C3 H3A 109.5 . .
N1 C3 H3B 109.5 . .
H3A C3 H3B 109.5 . .
N1 C3 H3C 109.5 . .
H3A C3 H3C 109.5 . .
H3B C3 H3C 109.5 . .

loop_
_geom_bond_atom_site_label_1
_geom_bond_atom_site_label_2
_geom_bond_distance
_geom_bond_site_symmetry_2
Pb1 O1 2.400(7) .
Pb1 Br2 2.9708(11) 1_455
Pb1 Br2 2.9838(10) .
Pb1 Br1 3.0679(9) .
Pb1 Br1 3.0738(10) 1_655
Pb1 Br1 3.2022(10) 3_666
Br1 Pb1 3.0738(10) 1_455
Br1 Pb1 3.2022(10) 3_666
Br2 Pb1 2.9708(11) 1_655
O1 C2 1.246(12) .
N1 C2 1.292(12) .
N1 C1 1.451(12) .
N1 C3 1.481(12) .
C2 H2 0.9300 .
C1 H1A 0.9600 .
C1 H1B 0.9600 .
C1 H1C 0.9600 .
C3 H3A 0.9600 .
C3 H3B 0.9600 .
C3 H3C 0.9600 .

loop_
_geom_torsion_atom_site_label_1
_geom_torsion_atom_site_label_2
_geom_torsion_atom_site_label_3
_geom_torsion_atom_site_label_4
_geom_torsion
Pb1 O1 C2 N1 141.5(8)
C1 N1 C2 O1 -3.9(15)
C3 N1 C2 O1 177.0(9)
